data_7216440
loop_
_publ_author_name
'Lee, Nam Hee'
'Lee, Dong Woo'
'Yeo, Hakmin'
'Kwak, Kyungwon'
'Chun, Hyang Sook'
'Ok, Kang Min'

_publ_section_title
;
 A molecular porous zirconium--organic material exhibiting highly
 selective CO2 adsorption, high thermal stability, reversible hydration,
 facile ligand exchange and exclusive dimerization of phenylacetylene
;
_journal_issue 25
_journal_name_full CrystEngComm
_journal_page_first 5619
_journal_paper_doi 10.1039/c4ce00253a
_journal_volume 16
_journal_year 2014
_chemical_formula_sum 'C23 H27 N5 O11 Zr'
_chemical_formula_weight 640.72
_chemical_name_systematic
;
 ?
;
_space_group_IT_number 15
_symmetry_cell_setting monoclinic
_symmetry_space_group_name_Hall '-C 2yc'
_symmetry_space_group_name_H-M 'C 1 2/c 1'
_atom_sites_solution_hydrogens geom
_atom_sites_solution_primary direct
_atom_sites_solution_secondary difmap
_cell_angle_alpha 90
_cell_angle_beta 99.695(3)
_cell_angle_gamma 90
_cell_formula_units_Z 8
_cell_length_a 30.4402(13)
_cell_length_b 11.6778(4)
_cell_length_c 15.9518(6)
_cell_measurement_temperature 173.0(2)
_cell_volume 5589.5(4)
_computing_structure_refinement 'SHELXL-97 (Sheldrick, 1997)'
_diffrn_ambient_temperature 173.0(2)
_diffrn_measured_fraction_theta_full 0.987
_diffrn_measured_fraction_theta_max 0.987
_diffrn_measurement_device_type 'Bruker SMART BREEZE'
_diffrn_measurement_method CCD
_diffrn_radiation_monochromator graphite
_diffrn_radiation_type MoK\a
_diffrn_radiation_wavelength 0.71073
_diffrn_reflns_av_R_equivalents 0.1045
_diffrn_reflns_av_unetI/netI 0.1593
_diffrn_reflns_limit_h_max 40
_diffrn_reflns_limit_h_min -40
_diffrn_reflns_limit_k_max 15
_diffrn_reflns_limit_k_min -15
_diffrn_reflns_limit_l_max 21
_diffrn_reflns_limit_l_min -20
_diffrn_reflns_number 47677
_diffrn_reflns_theta_full 28.33
_diffrn_reflns_theta_max 28.33
_diffrn_reflns_theta_min 1.36
_exptl_absorpt_coefficient_mu 0.459
_exptl_absorpt_correction_T_max 0.98
_exptl_absorpt_correction_T_min 0.92
_exptl_absorpt_correction_type empirical
_exptl_absorpt_process_details
; 
 SADABS(Blessing, 1995) 
;
_exptl_crystal_colour Colorless
_exptl_crystal_density_diffrn 1.523
_exptl_crystal_density_method 'not measured'
_exptl_crystal_description Block
_exptl_crystal_F_000 2624
_exptl_crystal_size_max 0.099
_exptl_crystal_size_mid 0.048
_exptl_crystal_size_min 0.047
_refine_diff_density_max 0.394
_refine_diff_density_min -0.51
_refine_diff_density_rms 0.08
_refine_ls_extinction_expression Fc^*^=kFc[1+0.001xFc^2^\l^3^/sin(2\q)]^-1/4^
_refine_ls_extinction_method SHELXL
_refine_ls_goodness_of_fit_ref 0.724
_refine_ls_hydrogen_treatment mixed
_refine_ls_matrix_type full
_refine_ls_number_parameters 376
_refine_ls_number_reflns 6889
_refine_ls_number_restraints 0
_refine_ls_restrained_S_all 0.724
_refine_ls_R_factor_all 0.1339
_refine_ls_R_factor_gt 0.0419
_refine_ls_shift/su_max 0.001
_refine_ls_shift/su_mean 0
_refine_ls_structure_factor_coef Fsqd
_refine_ls_weighting_details 'calc w=1/[\s^2^(Fo^2^)+(0.0444P)^2^+0.0000P] where P=(Fo^2^+2Fc^2^)/3'
_refine_ls_weighting_scheme calc
_refine_ls_wR_factor_gt 0.0754
_refine_ls_wR_factor_ref 0.0948
_reflns_number_gt 3047
_reflns_number_total 6889
_reflns_threshold_expression >2s\(I)
_cod_data_source_file c4ce00253a2.cif
_cod_data_source_block Zr[(PDC)2(DMF)2](DMF)
_cod_depositor_comments
;
The following automatic conversions were performed:

'_symmetry_cell_setting' value 'Monoclinic' changed to 'monoclinic'
according to
/usr/data/users/saulius/crontab/automatic-downloads/current/RSC/lib/dictionaries/cif_core.dic
dictionary named 'cif_core.dic' version 2.4.2 from
2011-04-26.

'_exptl_absorpt_correction_type' value 'EMPIRICAL'
changed to 'empirical' according to
/usr/data/users/saulius/crontab/automatic-downloads/current/RSC/lib/dictionaries/cif_core.dic
dictionary named 'cif_core.dic' version 2.4.2 from 2011-04-26.

Automatic conversion script
Id: cif_fix_values 2281 2013-09-26 08:29:07Z andrius 
;
_cod_original_sg_symbol_H-M 'C 2/c'
_cod_database_code 7216440

loop_
_symmetry_equiv_pos_as_xyz
'x, y, z'
'-x, y, -z+1/2'
'x+1/2, y+1/2, z'
'-x+1/2, y+1/2, -z+1/2'
'-x, -y, -z'
'x, -y, z-1/2'
'-x+1/2, -y+1/2, -z'
'x+1/2, -y+1/2, z-1/2'

loop_
_atom_site_label
_atom_site_type_symbol
_atom_site_fract_x
_atom_site_fract_y
_atom_site_fract_z
_atom_site_U_iso_or_equiv
_atom_site_adp_type
_atom_site_occupancy
_atom_site_symmetry_multiplicity
_atom_site_calc_flag
_atom_site_refinement_flags
Zr1 Zr 0.400004(10) 0.76661(2) 0.03284(2) 0.03214(12) Uani 1 1 d .
O1 O 0.34801(6) 0.89964(17) 0.01047(13) 0.0402(6) Uani 1 1 d .
O2 O 0.32572(7) 1.08147(19) 0.01415(15) 0.0551(7) Uani 1 1 d .
O3 O 0.47019(7) 0.75943(17) 0.07104(14) 0.0432(6) Uani 1 1 d .
O4 O 0.53675(8) 0.8379(2) 0.11975(18) 0.0784(9) Uani 1 1 d .
O5 O 0.40488(7) 0.82411(17) -0.09198(14) 0.0426(6) Uani 1 1 d .
O6 O 0.41970(9) 0.79885(19) -0.22324(15) 0.0615(7) Uani 1 1 d .
O7 O 0.40677(7) 0.60511(17) 0.10249(13) 0.0411(6) Uani 1 1 d .
O8 O 0.42708(9) 0.4212(2) 0.11504(15) 0.0684(8) Uani 1 1 d .
O9 O 0.38618(7) 0.80856(18) 0.15910(15) 0.0457(6) Uani 1 1 d .
O10 O 0.33813(7) 0.67514(18) -0.01749(15) 0.0475(6) Uani 1 1 d .
N1 N 0.42928(9) 0.9464(2) 0.06355(15) 0.0329(7) Uani 1 1 d .
N2 N 0.42301(8) 0.6212(2) -0.04757(16) 0.0322(6) Uani 1 1 d .
N3 N 0.36771(8) 0.8096(2) 0.28924(18) 0.0412(7) Uani 1 1 d .
N4 N 0.27075(9) 0.6296(3) -0.08992(19) 0.0520(8) Uani 1 1 d .
C1 C 0.40222(11) 1.0375(3) 0.05867(19) 0.0324(8) Uani 1 1 d .
C2 C 0.41868(11) 1.1439(3) 0.0844(2) 0.0397(9) Uani 1 1 d .
H2 H 0.4 1.2074 0.0802 0.048 Uiso 1 1 calc R
C3 C 0.46341(12) 1.1547(3) 0.1167(2) 0.0460(9) Uani 1 1 d .
H3 H 0.475 1.2258 0.1353 0.055 Uiso 1 1 calc R
C4 C 0.49100(11) 1.0610(3) 0.1215(2) 0.0446(9) Uani 1 1 d .
H4 H 0.5213 1.0673 0.1426 0.053 Uiso 1 1 calc R
C5 C 0.47229(11) 0.9575(3) 0.0941(2) 0.0362(8) Uani 1 1 d .
C6 C 0.35450(11) 1.0078(3) 0.0252(2) 0.0379(8) Uani 1 1 d .
C7 C 0.49663(12) 0.8447(3) 0.0965(2) 0.0469(10) Uani 1 1 d .
C8 C 0.42967(10) 0.6436(3) -0.1263(2) 0.0346(8) Uani 1 1 d .
C9 C 0.44669(11) 0.5617(3) -0.1748(2) 0.0451(9) Uani 1 1 d .
H9 H 0.4508 0.5774 -0.2301 0.054 Uiso 1 1 calc R
C10 C 0.45745(12) 0.4557(3) -0.1383(2) 0.0521(10) Uani 1 1 d .
H10 H 0.4695 0.3993 -0.1688 0.063 Uiso 1 1 calc R
C11 C 0.45036(11) 0.4337(3) -0.0569(2) 0.0465(9) Uani 1 1 d .
H11 H 0.4574 0.3624 -0.0322 0.056 Uiso 1 1 calc R
C12 C 0.43258(10) 0.5186(3) -0.0121(2) 0.0336(8) Uani 1 1 d .
C13 C 0.41747(11) 0.7644(3) -0.1527(2) 0.0391(8) Uani 1 1 d .
C14 C 0.42196(11) 0.5111(3) 0.0755(2) 0.0403(9) Uani 1 1 d .
C15 C 0.35800(13) 0.7451(3) 0.3623(2) 0.0743(13) Uani 1 1 d .
H15A H 0.3584 0.6647 0.3501 0.111 Uiso 1 1 calc R
H15B H 0.3291 0.7664 0.3737 0.111 Uiso 1 1 calc R
H15C H 0.3801 0.7619 0.4111 0.111 Uiso 1 1 calc R
C16 C 0.36947(11) 0.9338(3) 0.2969(2) 0.0588(11) Uani 1 1 d .
H16A H 0.3762 0.9664 0.2452 0.088 Uiso 1 1 calc R
H16B H 0.3922 0.955 0.3435 0.088 Uiso 1 1 calc R
H16C H 0.3412 0.9619 0.3069 0.088 Uiso 1 1 calc R
C17 C 0.37697(11) 0.7570(3) 0.2227(2) 0.0409(9) Uani 1 1 d .
C18 C 0.27600(13) 0.5087(3) -0.0688(3) 0.0891(15) Uani 1 1 d .
H18A H 0.2777 0.4656 -0.1194 0.134 Uiso 1 1 calc R
H18B H 0.2509 0.483 -0.0445 0.134 Uiso 1 1 calc R
H18C H 0.3029 0.4977 -0.0285 0.134 Uiso 1 1 calc R
C19 C 0.22930(12) 0.6651(4) -0.1435(3) 0.0816(14) Uani 1 1 d .
H19A H 0.2046 0.6469 -0.1157 0.122 Uiso 1 1 calc R
H19B H 0.2261 0.6257 -0.197 0.122 Uiso 1 1 calc R
H19C H 0.23 0.7462 -0.1531 0.122 Uiso 1 1 calc R
C20 C 0.30239(13) 0.7026(3) -0.0633(2) 0.0470(10) Uani 1 1 d .
O11 O 0.27152(18) 0.4326(4) 0.7046(3) 0.176(2) Uani 1 1 d .
N5 N 0.29101(13) 0.6073(3) 0.6654(2) 0.0739(10) Uani 1 1 d .
C21 C 0.2789(2) 0.7032(5) 0.6140(4) 0.170(3) Uani 1 1 d .
H21A H 0.2479 0.6989 0.5902 0.255 Uiso 1 1 calc R
H21B H 0.2963 0.7051 0.569 0.255 Uiso 1 1 calc R
H21C H 0.2845 0.7715 0.6477 0.255 Uiso 1 1 calc R
C22 C 0.33193(16) 0.5992(5) 0.7192(3) 0.143(2) Uani 1 1 d .
H22A H 0.3356 0.6635 0.7572 0.214 Uiso 1 1 calc R
H22B H 0.3555 0.5988 0.686 0.214 Uiso 1 1 calc R
H22C H 0.3329 0.5296 0.7515 0.214 Uiso 1 1 calc R
C23 C 0.26241(19) 0.5183(6) 0.6594(4) 0.1088(18) Uani 1 1 d .
H23 H 0.2358 0.5213 0.6212 0.131 Uiso 1 1 calc R
H201 H 0.2965(10) 0.783(3) -0.084(2) 0.063(11) Uiso 1 1 d .
H171 H 0.3770(9) 0.678(3) 0.2235(18) 0.045(10) Uiso 1 1 d .

loop_
_atom_site_aniso_label
_atom_site_aniso_U_11
_atom_site_aniso_U_22
_atom_site_aniso_U_33
_atom_site_aniso_U_23
_atom_site_aniso_U_13
_atom_site_aniso_U_12
Zr1 0.0347(2) 0.02314(18) 0.0381(2) -0.00231(16) 0.00468(14) -0.00002(16)
O1 0.0357(13) 0.0283(13) 0.0555(16) -0.0039(11) 0.0043(11) 0.0001(10)
O2 0.0437(15) 0.0370(15) 0.083(2) 0.0007(13) 0.0059(14) 0.0155(12)
O3 0.0379(14) 0.0271(13) 0.0610(16) -0.0072(11) -0.0023(12) 0.0037(11)
O4 0.0361(16) 0.0483(17) 0.142(3) -0.0276(17) -0.0117(17) 0.0048(13)
O5 0.0581(16) 0.0265(13) 0.0432(15) 0.0029(11) 0.0085(12) 0.0025(11)
O6 0.100(2) 0.0489(17) 0.0370(16) 0.0081(13) 0.0158(15) -0.0010(14)
O7 0.0582(15) 0.0279(13) 0.0383(14) -0.0016(11) 0.0115(12) 0.0049(11)
O8 0.126(2) 0.0308(15) 0.0516(17) 0.0104(13) 0.0250(16) 0.0171(15)
O9 0.0626(17) 0.0340(14) 0.0439(16) -0.0005(12) 0.0184(13) 0.0047(11)
O10 0.0370(15) 0.0378(14) 0.0643(18) -0.0039(12) -0.0012(13) -0.0056(12)
N1 0.0354(17) 0.0244(15) 0.0385(18) -0.0028(12) 0.0047(14) 0.0015(13)
N2 0.0350(16) 0.0245(16) 0.0356(17) 0.0004(13) 0.0020(13) -0.0019(12)
N3 0.0412(18) 0.0435(19) 0.0390(19) -0.0055(15) 0.0065(15) 0.0000(14)
N4 0.0316(19) 0.061(2) 0.063(2) -0.0107(18) 0.0048(16) -0.0103(16)
C1 0.039(2) 0.0242(19) 0.035(2) 0.0017(14) 0.0100(17) 0.0034(16)
C2 0.048(2) 0.028(2) 0.044(2) -0.0004(16) 0.0122(19) 0.0064(17)
C3 0.051(3) 0.027(2) 0.061(3) -0.0088(18) 0.010(2) -0.0070(18)
C4 0.039(2) 0.037(2) 0.056(3) -0.0102(18) 0.0032(18) -0.0067(18)
C5 0.035(2) 0.029(2) 0.044(2) -0.0055(16) 0.0049(17) -0.0004(16)
C6 0.039(2) 0.036(2) 0.039(2) -0.0001(17) 0.0071(17) 0.0020(18)
C7 0.038(2) 0.036(2) 0.065(3) -0.0095(19) 0.002(2) 0.0028(19)
C8 0.038(2) 0.0279(19) 0.036(2) -0.0034(16) 0.0008(17) -0.0034(15)
C9 0.054(2) 0.046(2) 0.036(2) -0.0046(19) 0.0092(19) 0.0004(19)
C10 0.065(3) 0.045(3) 0.048(3) -0.012(2) 0.014(2) 0.011(2)
C11 0.057(2) 0.030(2) 0.052(3) -0.0051(18) 0.008(2) 0.0084(17)
C12 0.042(2) 0.0249(19) 0.033(2) -0.0019(16) 0.0024(17) 0.0014(16)
C13 0.046(2) 0.032(2) 0.037(2) -0.0010(18) 0.0001(18) -0.0082(17)
C14 0.055(2) 0.025(2) 0.039(2) -0.0005(17) 0.0037(19) 0.0002(18)
C15 0.104(4) 0.073(3) 0.055(3) 0.006(2) 0.038(3) 0.007(2)
C16 0.061(3) 0.048(3) 0.065(3) -0.019(2) 0.006(2) 0.006(2)
C17 0.045(2) 0.034(2) 0.044(2) -0.006(2) 0.0083(18) 0.0034(19)
C18 0.081(3) 0.051(3) 0.130(5) 0.000(3) 0.002(3) -0.025(2)
C19 0.047(3) 0.109(4) 0.083(3) -0.018(3) -0.006(2) -0.003(3)
C20 0.045(3) 0.042(3) 0.055(3) -0.005(2) 0.009(2) -0.001(2)
O11 0.293(6) 0.097(3) 0.145(4) 0.023(3) 0.062(4) -0.019(4)
N5 0.066(3) 0.074(3) 0.081(3) 0.012(2) 0.011(2) -0.001(2)
C21 0.219(8) 0.111(5) 0.179(7) 0.065(5) 0.031(5) 0.014(5)
C22 0.077(4) 0.224(7) 0.118(5) -0.011(5) -0.010(4) 0.011(4)
C23 0.110(5) 0.124(6) 0.091(5) 0.003(4) 0.013(4) -0.023(4)

loop_
_atom_type_symbol
_atom_type_description
_atom_type_scat_dispersion_real
_atom_type_scat_dispersion_imag
_atom_type_scat_source
C C 0.0033 0.0016 'International Tables Vol C Tables 4.2.6.8 and 6.1.1.4'
H H 0 0 'International Tables Vol C Tables 4.2.6.8 and 6.1.1.4'
N N 0.0061 0.0033 'International Tables Vol C Tables 4.2.6.8 and 6.1.1.4'
O O 0.0106 0.006 'International Tables Vol C Tables 4.2.6.8 and 6.1.1.4'
Zr Zr -2.9673 0.5597 'International Tables Vol C Tables 4.2.6.8 and 6.1.1.4'

loop_
_geom_angle_atom_site_label_1
_geom_angle_atom_site_label_2
_geom_angle_atom_site_label_3
_geom_angle
O3 Zr1 O5 93.19(8)
O3 Zr1 O7 79.36(8)
O5 Zr1 O7 137.17(8)
O3 Zr1 O9 94.88(8)
O5 Zr1 O9 147.87(8)
O7 Zr1 O9 74.94(8)
O3 Zr1 O10 147.74(8)
O5 Zr1 O10 90.12(8)
O7 Zr1 O10 76.54(8)
O9 Zr1 O10 99.20(8)
O3 Zr1 O1 137.33(8)
O5 Zr1 O1 77.74(8)
O7 Zr1 O1 134.09(8)
O9 Zr1 O1 75.30(8)
O10 Zr1 O1 74.65(8)
O3 Zr1 N1 68.89(8)
O5 Zr1 N1 79.97(8)
O7 Zr1 N1 132.89(8)
O9 Zr1 N1 74.13(8)
O10 Zr1 N1 143.04(9)
O1 Zr1 N1 68.47(8)
O3 Zr1 N2 75.25(8)
O5 Zr1 N2 68.70(8)
O7 Zr1 N2 68.61(8)
O9 Zr1 N2 143.37(9)
O10 Zr1 N2 76.16(8)
O1 Zr1 N2 134.91(8)
N1 Zr1 N2 130.32(9)
C6 O1 Zr1 125.1(2)
C7 O3 Zr1 126.8(2)
C13 O5 Zr1 127.0(2)
C14 O7 Zr1 125.0(2)
C17 O9 Zr1 138.1(2)
C20 O10 Zr1 134.4(2)
C5 N1 C1 120.3(3)
C5 N1 Zr1 119.4(2)
C1 N1 Zr1 120.0(2)
C12 N2 C8 121.3(3)
C12 N2 Zr1 119.3(2)
C8 N2 Zr1 119.23(19)
C17 N3 C16 122.0(3)
C17 N3 C15 120.6(3)
C16 N3 C15 117.2(3)
C20 N4 C18 120.9(3)
C20 N4 C19 121.6(3)
C18 N4 C19 117.5(3)
N1 C1 C2 120.7(3)
N1 C1 C6 112.7(3)
C2 C1 C6 126.6(3)
C1 C2 C3 118.8(3)
C4 C3 C2 120.3(3)
C3 C4 C5 117.8(3)
N1 C5 C4 122.2(3)
N1 C5 C7 112.1(3)
C4 C5 C7 125.7(3)
O2 C6 O1 125.4(3)
O2 C6 C1 121.1(3)
O1 C6 C1 113.5(3)
O4 C7 O3 125.5(3)
O4 C7 C5 121.9(3)
O3 C7 C5 112.6(3)
N2 C8 C9 121.4(3)
N2 C8 C13 112.3(3)
C9 C8 C13 126.2(3)
C10 C9 C8 117.9(3)
C9 C10 C11 120.0(3)
C12 C11 C10 119.4(3)
N2 C12 C11 120.0(3)
N2 C12 C14 112.6(3)
C11 C12 C14 127.4(3)
O6 C13 O5 125.7(3)
O6 C13 C8 121.7(3)
O5 C13 C8 112.6(3)
O8 C14 O7 125.4(3)
O8 C14 C12 120.4(3)
O7 C14 C12 114.1(3)
O9 C17 N3 122.9(4)
O10 C20 N4 123.2(4)
C23 N5 C22 119.4(5)
C23 N5 C21 118.2(5)
C22 N5 C21 122.3(5)
O11 C23 N5 120.2(6)

loop_
_geom_bond_atom_site_label_1
_geom_bond_atom_site_label_2
_geom_bond_distance
Zr1 O3 2.122(2)
Zr1 O5 2.130(2)
Zr1 O7 2.181(2)
Zr1 O9 2.182(2)
Zr1 O10 2.196(2)
Zr1 O1 2.204(2)
Zr1 N1 2.301(2)
Zr1 N2 2.307(2)
O1 C6 1.293(3)
O2 C6 1.220(3)
O3 C7 1.302(4)
O4 C7 1.218(3)
O5 C13 1.302(4)
O6 C13 1.208(3)
O7 C14 1.293(3)
O8 C14 1.221(4)
O9 C17 1.252(4)
O10 C20 1.246(4)
N1 C5 1.324(3)
N1 C1 1.340(3)
N2 C12 1.336(3)
N2 C8 1.331(4)
N3 C17 1.298(4)
N3 C16 1.455(4)
N3 C15 1.458(4)
N4 C20 1.303(4)
N4 C18 1.454(4)
N4 C19 1.460(4)
C1 C2 1.377(4)
C1 C6 1.502(4)
C2 C3 1.378(4)
C3 C4 1.374(4)
C4 C5 1.376(4)
C5 C7 1.508(4)
C8 C9 1.385(4)
C8 C13 1.500(4)
C9 C10 1.383(4)
C10 C11 1.376(4)
C11 C12 1.384(4)
C12 C14 1.489(4)
O11 C23 1.238(6)
N5 C23 1.349(6)
N5 C22 1.392(5)
N5 C21 1.400(5)
